data_1542774
loop_
_publ_author_name
'Wright, James S.'
'Vit\'orica-Yrez\'abal, I\~nigo J.'
'Adams, Harry'
'Thompson, Stephen P.'
'Hill, Adrian H.'
'Brammer, Lee'

_publ_section_title
;
 Solvent-vapour-assisted pathways and the role of pre-organization in
 solid-state transformations of coordination polymers
;
_journal_issue 2
_journal_name_full IUCrJ
_journal_page_first 188
_journal_page_last 197
_journal_paper_doi 10.1107/S2052252515000147
_journal_volume 2
_journal_year 2015
_chemical_formula_moiety 'C20 H8 Ag2 F14 N2 O4, C8 H10'
_chemical_formula_sum 'C28 H18 Ag2 F14 N2 O4'
_chemical_formula_weight 928.18
_chemical_name_systematic
;
 ? 
;
_space_group_crystal_system monoclinic
_space_group_IT_number 14
_space_group_name_Hall '-P 2ybc'
_space_group_name_H-M_alt 'P 1 21/c 1'
_symmetry_space_group_name_Hall '-P 2ybc'
_symmetry_space_group_name_H-M 'P 1 21/c 1'
_atom_sites_solution_hydrogens geom
_atom_sites_solution_primary direct
_atom_sites_solution_secondary difmap
_audit_creation_date 2012-02-01
_audit_creation_method
;
  Olex2 1.1
  (compiled 2011.11.01 svn.r2039, GUI svn.r3906)
;
_cell_angle_alpha 90.00
_cell_angle_beta 111.785(2)
_cell_angle_gamma 90.00
_cell_formula_units_Z 4
_cell_length_a 11.1146(3)
_cell_length_b 22.7107(8)
_cell_length_c 13.2046(4)
_cell_measurement_reflns_used 6610
_cell_measurement_temperature 100(2)
_cell_measurement_theta_max 25.74
_cell_measurement_theta_min 2.67
_cell_volume 3095.07(17)
_computing_cell_refinement 'Bruker SAINT'
_computing_data_collection 'Bruker APEX2'
_computing_data_reduction 'Bruker SAINT'
_computing_molecular_graphics
;
O. V. Dolomanov, L. J. Bourhis, R. J. Gildea, J. A. K. Howard and H. Puschmann,
OLEX2: a complete structure solution, refinement and analysis program.
J. Appl. Cryst. (2009). 42, 339-341.
;
_computing_publication_material
;
O. V. Dolomanov, L. J. Bourhis, R. J. Gildea, J. A. K. Howard and H. Puschmann,
OLEX2: a complete structure solution, refinement and analysis program.
J. Appl. Cryst. (2009). 42, 339-341.
;
_computing_structure_refinement 'SHELXL-97 (Sheldrick, 2008)'
_computing_structure_solution 'SHELXS-97 (Sheldrick, 2008)'
_diffrn_ambient_temperature 100(2)
_diffrn_measured_fraction_theta_full 0.992
_diffrn_measured_fraction_theta_max 0.992
_diffrn_measurement_device_type 'Bruker APEX-II CCD'
_diffrn_measurement_method '\f and \w scans'
_diffrn_radiation_monochromator graphite
_diffrn_radiation_type MoK\a
_diffrn_radiation_wavelength 0.71073
_diffrn_reflns_av_R_equivalents 0.0505
_diffrn_reflns_av_unetI/netI 0.0515
_diffrn_reflns_limit_h_max 14
_diffrn_reflns_limit_h_min -14
_diffrn_reflns_limit_k_max 28
_diffrn_reflns_limit_k_min -29
_diffrn_reflns_limit_l_max 17
_diffrn_reflns_limit_l_min -11
_diffrn_reflns_number 26785
_diffrn_reflns_theta_full 27.51
_diffrn_reflns_theta_max 27.51
_diffrn_reflns_theta_min 1.79
_diffrn_source 'fine-focus sealed tube'
_exptl_absorpt_coefficient_mu 1.388
_exptl_absorpt_correction_T_max 0.9728
_exptl_absorpt_correction_T_min 0.7228
_exptl_absorpt_correction_type multi-scan
_exptl_absorpt_process_details sadabs
_exptl_crystal_colour yellow
_exptl_crystal_density_diffrn 1.992
_exptl_crystal_density_method 'not measured'
_exptl_crystal_description plate
_exptl_crystal_F_000 1808
_exptl_crystal_size_max 0.25
_exptl_crystal_size_mid 0.06
_exptl_crystal_size_min 0.02
_refine_diff_density_max 1.074
_refine_diff_density_min -1.272
_refine_diff_density_rms 0.239
_refine_ls_extinction_method none
_refine_ls_goodness_of_fit_ref 1.048
_refine_ls_hydrogen_treatment constr
_refine_ls_matrix_type full
_refine_ls_number_parameters 453
_refine_ls_number_reflns 7075
_refine_ls_number_restraints 0
_refine_ls_restrained_S_all 1.048
_refine_ls_R_factor_all 0.0619
_refine_ls_R_factor_gt 0.0407
_refine_ls_shift/su_max 0.001
_refine_ls_shift/su_mean 0.000
_refine_ls_structure_factor_coef Fsqd
_refine_ls_weighting_details 'calc w=1/[\s^2^(Fo^2^)+(0.0689P)^2^+0.0000P] where P=(Fo^2^+2Fc^2^)/3'
_refine_ls_weighting_scheme calc
_refine_ls_wR_factor_gt 0.1029
_refine_ls_wR_factor_ref 0.1217
_reflns_number_gt 5377
_reflns_number_total 7075
_reflns_threshold_expression >2sigma(I)
_cod_data_source_file bi5040.cif
_cod_data_source_block 1-pxyl
_cod_database_code 1542774
_publcif_datablock.id {a00d8c8a-2134-45e3-832c-9066e116f709}

_olex2_refinement_description
;
1. Others
 Fixed Uiso: H105(0.034) H100(0.036) H104(0.031) H101(0.034) H201(0.032)
 H204(0.031) H200(0.031) H205(0.037) H56A(0.097) H56B(0.097) H56C(0.097)
 H57A(0.119) H57B(0.119) H57C(0.119) H53(0.055) H50(0.045) H51(0.05) H54(0.049)
 Fixed X: H105(0.7646) H100(0.7008) H104(0.8374) H101(0.8027) H201(0.5368)
 H204(0.5662) H200(0.4258) H205(0.4834) H56A(0.6585) H56B(0.5239) H56C(0.5423)
 H57A(0.304) H57B(0.4411) H57C(0.3303) H53(0.2527) H50(0.6837) H51(0.6067)
 H54(0.331)
 Fixed Y: H105(-0.1584) H100(0.1119) H104(-0.0724) H101(0.0761) H201(0.1657)
 H204(0.0187) H200(0.2043) H205(-0.0641) H56A(0.2836) H56B(0.2802) H56C(0.327)
 H57A(0.0912) H57B(0.0917) H57C(0.1371) H53(0.1733) H50(0.2292) H51(0.1627)
 H54(0.2402)
 Fixed Z: H105(0.8635) H100(1.3161) H104(0.9564) H101(1.2054) H201(1.0334)
 H204(0.7778) H200(1.1349) H205(0.6756) H56A(0.9639) H56B(0.9818) H56C(0.8981)
 H57A(0.5888) H57B(0.575) H57C(0.5073) H53(0.6925) H50(0.8153) H51(0.6746)
 H54(0.8312)
;

loop_
_space_group_symop_id
_space_group_symop_operation_xyz
1 'x, y, z'
2 '-x, y+1/2, -z+1/2'
3 '-x, -y, -z'
4 'x, -y-1/2, z-1/2'

loop_
_atom_site_label
_atom_site_type_symbol
_atom_site_fract_x
_atom_site_fract_y
_atom_site_fract_z
_atom_site_U_iso_or_equiv
_atom_site_adp_type
_atom_site_occupancy
_atom_site_symmetry_multiplicity
_atom_site_calc_flag
_atom_site_refinement_flags
Ag1 Ag 0.66614(3) 0.116999(15) 0.90513(3) 0.02674(11) Uani 1 1 d .
Ag2 Ag 0.88891(3) 0.042561(14) 1.04743(3) 0.02537(11) Uani 1 1 d .
O1A O 0.9705(3) 0.13297(14) 1.1068(3) 0.0312(7) Uani 1 1 d .
O1B O 0.7739(3) 0.17609(14) 1.0506(2) 0.0333(7) Uani 1 1 d .
C1 C 0.8907(4) 0.17241(19) 1.1041(3) 0.0254(9) Uani 1 1 d .
C2 C 0.9517(4) 0.2237(2) 1.1856(3) 0.0280(9) Uani 1 1 d .
F2A F 1.0445(3) 0.25025(14) 1.1596(2) 0.0566(9) Uani 1 1 d .
F2B F 0.8624(3) 0.26464(15) 1.1808(3) 0.0673(11) Uani 1 1 d .
C3 C 1.0148(5) 0.2030(2) 1.3050(4) 0.0399(12) Uani 1 1 d .
F3A F 0.9366(4) 0.16496(18) 1.3254(3) 0.0820(14) Uani 1 1 d .
F3B F 1.1255(3) 0.17528(16) 1.3181(2) 0.0643(10) Uani 1 1 d .
C4 C 1.0483(5) 0.2520(3) 1.3911(4) 0.0450(13) Uani 1 1 d .
F4A F 1.1135(3) 0.29454(15) 1.3676(2) 0.0552(8) Uani 1 1 d .
F4B F 0.9453(3) 0.2730(2) 1.4016(3) 0.1092(19) Uani 1 1 d .
F4C F 1.1243(4) 0.23001(18) 1.4866(3) 0.0702(11) Uani 1 1 d .
O11A O 0.9204(3) 0.02159(14) 0.8838(2) 0.0320(7) Uani 1 1 d .
O11B O 0.7465(3) 0.07380(15) 0.7830(2) 0.0346(8) Uani 1 1 d .
C11 C 0.8356(4) 0.03843(19) 0.7971(3) 0.0262(9) Uani 1 1 d .
C12 C 0.8338(5) 0.0089(2) 0.6899(4) 0.0371(11) Uani 1 1 d .
F12A F 0.9267(3) -0.03270(14) 0.7111(2) 0.0520(8) Uani 1 1 d .
F12B F 0.7176(3) -0.01910(18) 0.6432(3) 0.0690(10) Uani 1 1 d .
C13 C 0.8465(5) 0.0484(3) 0.6010(4) 0.0470(14) Uani 1 1 d .
F13A F 0.8369(4) 0.01506(17) 0.5127(2) 0.0663(10) Uani 1 1 d .
F13B F 0.7516(4) 0.08904(19) 0.5703(3) 0.0757(12) Uani 1 1 d .
C14 C 0.9729(7) 0.0816(3) 0.6332(5) 0.0587(16) Uani 1 1 d .
F14A F 0.9707(5) 0.11881(19) 0.5539(4) 0.0948(15) Uani 1 1 d .
F14B F 0.9938(4) 0.11178(16) 0.7241(3) 0.0689(11) Uani 1 1 d .
F14C F 1.0738(4) 0.04542(19) 0.6485(4) 0.0802(12) Uani 1 1 d .
N1 N 0.7412(3) -0.01523(16) 1.0797(3) 0.0232(7) Uani 1 1 d .
C105 C 0.7189(4) -0.1414(2) 0.9045(3) 0.0281(9) Uani 1 1 d .
H105 H 0.7646 -0.1584 0.8635 0.034 Uiso 1 1 calc R
C102 C 0.6808(4) 0.00515(18) 1.1442(3) 0.0219(8) Uani 1 1 d .
C100 C 0.6683(4) 0.0776(2) 1.2734(4) 0.0304(10) Uani 1 1 d .
H100 H 0.7008 0.1119 1.3161 0.036 Uiso 1 1 calc R
C104 C 0.7626(4) -0.0912(2) 0.9600(3) 0.0260(9) Uani 1 1 d .
H104 H 0.8374 -0.0724 0.9564 0.031 Uiso 1 1 calc R
C103 C 0.6972(4) -0.06603(18) 1.0240(3) 0.0223(8) Uani 1 1 d .
C101 C 0.7285(4) 0.0565(2) 1.2082(4) 0.0282(9) Uani 1 1 d .
H101 H 0.8027 0.0761 1.2054 0.034 Uiso 1 1 calc R
N2 N 0.4799(3) 0.07248(15) 0.9109(3) 0.0223(7) Uani 1 1 d .
C201 C 0.4610(4) 0.1466(2) 1.0338(3) 0.0269(9) Uani 1 1 d .
H201 H 0.5368 0.1657 1.0334 0.032 Uiso 1 1 calc R
C203 C 0.4313(4) 0.02373(18) 0.8511(3) 0.0214(8) Uani 1 1 d .
C204 C 0.4916(4) 0.0001(2) 0.7819(3) 0.0261(9) Uani 1 1 d .
H204 H 0.5662 0.0187 0.7778 0.031 Uiso 1 1 calc R
C202 C 0.4167(3) 0.09443(18) 0.9719(3) 0.0206(8) Uani 1 1 d .
C200 C 0.3953(4) 0.16938(19) 1.0938(3) 0.0254(9) Uani 1 1 d .
H200 H 0.4258 0.2043 1.1349 0.031 Uiso 1 1 calc R
C205 C 0.4426(4) -0.0489(2) 0.7218(4) 0.0309(10) Uani 1 1 d .
H205 H 0.4834 -0.0641 0.6756 0.037 Uiso 1 1 calc R
C56 C 0.5642(7) 0.2873(3) 0.9283(5) 0.0647(17) Uani 1 1 d .
H56A H 0.6585 0.2836 0.9639 0.097 Uiso 1 1 calc R
H56B H 0.5239 0.2802 0.9818 0.097 Uiso 1 1 calc R
H56C H 0.5423 0.3270 0.8981 0.097 Uiso 1 1 calc R
C57 C 0.3694(8) 0.1162(3) 0.5768(5) 0.079(2) Uani 1 1 d .
H57A H 0.3040 0.0912 0.5888 0.119 Uiso 1 1 calc R
H57B H 0.4411 0.0917 0.5750 0.119 Uiso 1 1 calc R
H57C H 0.3303 0.1371 0.5073 0.119 Uiso 1 1 calc R
C53 C 0.3413(5) 0.1845(3) 0.7168(4) 0.0461(14) Uani 1 1 d .
H53 H 0.2527 0.1733 0.6925 0.055 Uiso 1 1 calc R
C50 C 0.5950(4) 0.2180(2) 0.7895(4) 0.0378(12) Uani 1 1 d .
H50 H 0.6837 0.2292 0.8153 0.045 Uiso 1 1 calc R
C51 C 0.5496(5) 0.1783(2) 0.7064(4) 0.0418(13) Uani 1 1 d .
H51 H 0.6067 0.1627 0.6746 0.050 Uiso 1 1 calc R
C52 C 0.4194(5) 0.1599(2) 0.6673(4) 0.0436(13) Uani 1 1 d .
C54 C 0.3878(5) 0.2245(2) 0.7992(4) 0.0412(12) Uani 1 1 d .
H54 H 0.3310 0.2402 0.8312 0.049 Uiso 1 1 calc R
C55 C 0.5146(5) 0.2425(2) 0.8371(4) 0.0386(11) Uani 1 1 d .

loop_
_atom_site_aniso_label
_atom_site_aniso_U_11
_atom_site_aniso_U_22
_atom_site_aniso_U_33
_atom_site_aniso_U_23
_atom_site_aniso_U_13
_atom_site_aniso_U_12
Ag1 0.01975(16) 0.0317(2) 0.02876(19) -0.00283(14) 0.00900(13) -0.00232(12)
Ag2 0.02144(16) 0.0269(2) 0.03035(19) -0.00120(13) 0.01263(13) -0.00039(12)
O1A 0.0271(15) 0.0278(17) 0.0384(18) -0.0036(14) 0.0119(13) -0.0031(13)
O1B 0.0240(15) 0.0379(19) 0.0324(17) -0.0057(14) 0.0041(13) -0.0014(13)
C1 0.028(2) 0.025(2) 0.026(2) -0.0022(17) 0.0128(17) -0.0055(17)
C2 0.0241(19) 0.030(3) 0.030(2) -0.0063(19) 0.0103(17) -0.0054(17)
F2A 0.079(2) 0.059(2) 0.0423(17) -0.0155(15) 0.0343(16) -0.0437(18)
F2B 0.0506(18) 0.048(2) 0.071(2) -0.0293(17) -0.0143(16) 0.0188(15)
C3 0.042(3) 0.051(3) 0.031(3) -0.009(2) 0.020(2) -0.019(2)
F3A 0.114(3) 0.097(3) 0.0415(19) -0.0137(19) 0.037(2) -0.072(3)
F3B 0.061(2) 0.063(2) 0.0461(19) -0.0088(16) -0.0062(16) 0.0202(17)
C4 0.040(3) 0.063(4) 0.032(3) -0.012(3) 0.013(2) -0.006(3)
F4A 0.062(2) 0.055(2) 0.0439(18) -0.0168(15) 0.0132(15) -0.0191(17)
F4B 0.043(2) 0.193(5) 0.092(3) -0.097(3) 0.0267(19) -0.006(3)
F4C 0.080(2) 0.089(3) 0.0318(18) -0.0063(18) 0.0094(16) -0.013(2)
O11A 0.0314(15) 0.0378(19) 0.0285(17) 0.0053(14) 0.0130(13) 0.0108(14)
O11B 0.0261(15) 0.045(2) 0.0360(18) 0.0032(15) 0.0157(13) 0.0120(14)
C11 0.027(2) 0.029(2) 0.027(2) 0.0003(18) 0.0158(17) -0.0027(17)
C12 0.036(2) 0.044(3) 0.035(3) -0.001(2) 0.018(2) 0.004(2)
F12A 0.074(2) 0.049(2) 0.0410(17) 0.0044(14) 0.0298(16) 0.0284(16)
F12B 0.064(2) 0.090(3) 0.052(2) -0.034(2) 0.0206(17) -0.028(2)
C13 0.050(3) 0.057(4) 0.038(3) 0.004(3) 0.022(2) 0.021(3)
F13A 0.085(2) 0.082(3) 0.0302(17) -0.0108(17) 0.0192(16) 0.007(2)
F13B 0.080(2) 0.103(3) 0.051(2) 0.036(2) 0.0321(18) 0.055(2)
C14 0.075(4) 0.054(4) 0.055(4) 0.011(3) 0.033(3) -0.005(3)
F14A 0.128(4) 0.087(3) 0.091(3) 0.033(2) 0.066(3) -0.008(3)
F14B 0.097(3) 0.059(2) 0.066(2) -0.0163(18) 0.047(2) -0.036(2)
F14C 0.052(2) 0.094(3) 0.102(3) 0.009(2) 0.038(2) 0.007(2)
N1 0.0206(15) 0.027(2) 0.0242(18) 0.0018(15) 0.0104(13) 0.0012(14)
C105 0.027(2) 0.032(3) 0.028(2) 0.0001(19) 0.0144(17) 0.0035(18)
C102 0.0213(18) 0.022(2) 0.022(2) 0.0023(16) 0.0075(15) 0.0004(16)
C100 0.034(2) 0.028(3) 0.030(2) -0.0046(19) 0.0120(18) -0.0008(18)
C104 0.0195(18) 0.034(3) 0.027(2) 0.0028(19) 0.0122(16) 0.0014(17)
C103 0.0178(17) 0.024(2) 0.024(2) 0.0027(17) 0.0060(15) 0.0002(15)
C101 0.027(2) 0.028(2) 0.031(2) -0.0032(18) 0.0122(17) -0.0047(18)
N2 0.0192(15) 0.026(2) 0.0221(17) 0.0001(14) 0.0078(13) 0.0010(13)
C201 0.0235(19) 0.031(2) 0.028(2) -0.0020(18) 0.0110(17) -0.0028(17)
C203 0.0208(18) 0.026(2) 0.0183(19) 0.0018(16) 0.0078(15) 0.0023(16)
C204 0.0251(19) 0.031(3) 0.028(2) -0.0009(18) 0.0166(17) -0.0015(17)
C202 0.0186(17) 0.020(2) 0.022(2) 0.0040(16) 0.0052(14) 0.0025(15)
C200 0.026(2) 0.024(2) 0.025(2) -0.0040(17) 0.0087(16) -0.0006(16)
C205 0.033(2) 0.036(3) 0.028(2) -0.0052(19) 0.0152(18) 0.0001(19)
C56 0.097(5) 0.048(4) 0.047(4) 0.003(3) 0.025(3) -0.001(4)
C57 0.115(6) 0.050(4) 0.048(4) 0.002(3) 0.002(4) 0.003(4)
C53 0.025(2) 0.055(4) 0.051(3) 0.023(3) 0.006(2) 0.003(2)
C50 0.027(2) 0.051(3) 0.036(3) 0.019(2) 0.0134(19) 0.005(2)
C51 0.045(3) 0.049(3) 0.037(3) 0.022(2) 0.022(2) 0.024(2)
C52 0.055(3) 0.038(3) 0.030(3) 0.008(2) 0.007(2) 0.007(2)
C54 0.039(3) 0.049(3) 0.043(3) 0.019(2) 0.024(2) 0.017(2)
C55 0.041(3) 0.039(3) 0.034(3) 0.016(2) 0.012(2) 0.009(2)

loop_
_atom_type_symbol
_atom_type_description
_atom_type_scat_dispersion_real
_atom_type_scat_dispersion_imag
_atom_type_scat_source
C C 0.0033 0.0016 'International Tables Vol C Tables 4.2.6.8 and 6.1.1.4'
H H 0.0000 0.0000 'International Tables Vol C Tables 4.2.6.8 and 6.1.1.4'
N N 0.0061 0.0033 'International Tables Vol C Tables 4.2.6.8 and 6.1.1.4'
O O 0.0106 0.0060 'International Tables Vol C Tables 4.2.6.8 and 6.1.1.4'
F F 0.0171 0.0103 'International Tables Vol C Tables 4.2.6.8 and 6.1.1.4'
Ag Ag -0.8971 1.1015 'International Tables Vol C Tables 4.2.6.8 and 6.1.1.4'

loop_
_geom_angle_atom_site_label_1
_geom_angle_atom_site_label_2
_geom_angle_atom_site_label_3
_geom_angle
_geom_angle_site_symmetry_1
_geom_angle_site_symmetry_3
O1B Ag1 Ag2 75.64(8) . .
O1B Ag1 O11B 127.83(11) . .
O1B Ag1 N2 114.97(11) . .
O1B Ag1 C50 85.90(14) . .
O11B Ag1 Ag2 75.99(7) . .
O11B Ag1 N2 114.41(12) . .
O11B Ag1 C50 94.21(13) . .
N2 Ag1 Ag2 105.70(8) . .
N2 Ag1 C50 108.02(13) . .
C50 Ag1 Ag2 145.94(10) . .
O1A Ag2 Ag1 80.66(8) . .
O1A Ag2 O11A 103.34(11) . 3_757
O1A Ag2 O11A 108.87(11) . .
O11A Ag2 Ag1 84.78(7) . .
O11A Ag2 Ag1 164.24(7) 3_757 .
O11A Ag2 O11A 79.50(11) . 3_757
N1 Ag2 Ag1 87.54(8) . .
N1 Ag2 O1A 133.34(12) . .
N1 Ag2 O11A 114.79(12) . .
N1 Ag2 O11A 100.00(11) . 3_757
C1 O1A Ag2 116.8(3) . .
C1 O1B Ag1 123.8(3) . .
O1A C1 C2 113.2(4) . .
O1B C1 O1A 130.6(4) . .
O1B C1 C2 116.2(4) . .
F2A C2 C1 109.7(3) . .
F2A C2 C3 107.3(3) . .
F2B C2 C1 111.1(3) . .
F2B C2 F2A 107.6(4) . .
F2B C2 C3 107.8(4) . .
C3 C2 C1 113.2(4) . .
F3A C3 C2 108.9(4) . .
F3A C3 F3B 108.0(5) . .
F3A C3 C4 108.6(4) . .
F3B C3 C2 108.9(4) . .
F3B C3 C4 106.7(4) . .
C4 C3 C2 115.5(5) . .
F4A C4 C3 111.2(4) . .
F4A C4 F4C 106.8(4) . .
F4B C4 C3 111.5(4) . .
F4B C4 F4A 110.0(5) . .
F4B C4 F4C 108.3(5) . .
F4C C4 C3 109.0(5) . .
Ag2 O11A Ag2 100.50(11) . 3_757
C11 O11A Ag2 141.3(3) . 3_757
C11 O11A Ag2 117.5(3) . .
C11 O11B Ag1 131.4(3) . .
O11A C11 C12 116.9(4) . .
O11B C11 O11A 129.1(4) . .
O11B C11 C12 113.8(4) . .
F12A C12 C11 111.3(4) . .
F12A C12 F12B 106.9(4) . .
F12A C12 C13 106.8(4) . .
F12B C12 C11 107.6(4) . .
F12B C12 C13 105.5(4) . .
C13 C12 C11 118.1(4) . .
F13A C13 C12 109.4(5) . .
F13A C13 C14 106.7(5) . .
F13B C13 C12 110.5(4) . .
F13B C13 F13A 108.6(4) . .
F13B C13 C14 106.6(5) . .
C14 C13 C12 114.8(5) . .
F14A C14 C13 110.5(5) . .
F14A C14 F14C 106.1(5) . .
F14B C14 C13 110.1(5) . .
F14B C14 F14A 109.1(5) . .
F14B C14 F14C 108.9(6) . .
F14C C14 C13 112.0(5) . .
C102 N1 Ag2 119.1(3) . .
C102 N1 C103 118.1(3) . .
C103 N1 Ag2 122.1(3) . .
C104 C105 H105 119.6 . .
C104 C105 C200 120.8(4) . 3_657
C200 C105 H105 119.6 3_657 .
N1 C102 C101 119.6(4) . .
N1 C102 C203 121.1(4) . 3_657
C101 C102 C203 119.2(4) . 3_657
C101 C100 H100 119.8 . .
C101 C100 C205 120.4(4) . 3_657
C205 C100 H100 119.8 3_657 .
C105 C104 H104 119.9 . .
C105 C104 C103 120.2(4) . .
C103 C104 H104 119.9 . .
N1 C103 C104 120.1(4) . .
N1 C103 C202 120.4(4) . 3_657
C104 C103 C202 119.5(4) . 3_657
C102 C101 H101 119.9 . .
C100 C101 C102 120.3(4) . .
C100 C101 H101 119.9 . .
C203 N2 Ag1 120.2(2) . .
C202 N2 Ag1 121.8(3) . .
C202 N2 C203 118.0(3) . .
C202 C201 H201 119.8 . .
C200 C201 H201 119.8 . .
C200 C201 C202 120.3(4) . .
N2 C203 C102 121.1(3) . 3_657
N2 C203 C204 120.2(3) . .
C204 C203 C102 118.8(4) . 3_657
C203 C204 H204 119.9 . .
C205 C204 C203 120.1(4) . .
C205 C204 H204 119.9 . .
N2 C202 C103 121.2(4) . 3_657
N2 C202 C201 120.5(4) . .
C201 C202 C103 118.3(4) . 3_657
C105 C200 H200 119.6 3_657 .
C201 C200 C105 120.8(4) . 3_657
C201 C200 H200 119.6 . .
C100 C205 H205 119.4 3_657 .
C204 C205 C100 121.2(4) . 3_657
C204 C205 H205 119.4 . .
H56A C56 H56B 109.5 . .
H56A C56 H56C 109.5 . .
H56B C56 H56C 109.5 . .
C55 C56 H56A 109.5 . .
C55 C56 H56B 109.5 . .
C55 C56 H56C 109.5 . .
H57A C57 H57B 109.5 . .
H57A C57 H57C 109.5 . .
H57B C57 H57C 109.5 . .
C52 C57 H57A 109.5 . .
C52 C57 H57B 109.5 . .
C52 C57 H57C 109.5 . .
C52 C53 H53 119.1 . .
C54 C53 H53 119.1 . .
C54 C53 C52 121.9(5) . .
Ag1 C50 H50 88.7 . .
C51 C50 Ag1 80.6(3) . .
C51 C50 H50 119.3 . .
C51 C50 C55 121.4(5) . .
C55 C50 Ag1 100.8(3) . .
C55 C50 H50 119.3 . .
C50 C51 H51 119.5 . .
C50 C51 C52 121.0(5) . .
C52 C51 H51 119.5 . .
C53 C52 C57 122.3(6) . .
C53 C52 C51 116.5(5) . .
C51 C52 C57 121.2(6) . .
C53 C54 H54 119.2 . .
C53 C54 C55 121.6(5) . .
C55 C54 H54 119.2 . .
C50 C55 C56 121.6(5) . .
C54 C55 C56 120.8(5) . .
C54 C55 C50 117.6(5) . .

loop_
_geom_bond_atom_site_label_1
_geom_bond_atom_site_label_2
_geom_bond_distance
_geom_bond_site_symmetry_2
Ag1 Ag2 3.0110(4) .
Ag1 O1B 2.284(3) .
Ag1 O11B 2.330(3) .
Ag1 N2 2.330(3) .
Ag1 C50 2.706(5) .
Ag2 O1A 2.264(3) .
Ag2 O11A 2.362(3) .
Ag2 O11A 2.452(3) 3_757
Ag2 N1 2.262(3) .
O1A C1 1.252(5) .
O1B C1 1.229(5) .
C1 C2 1.560(6) .
C2 F2A 1.344(5) .
C2 F2B 1.344(5) .
C2 C3 1.542(7) .
C3 F3A 1.323(5) .
C3 F3B 1.335(6) .
C3 C4 1.534(7) .
C4 F4A 1.312(6) .
C4 F4B 1.294(6) .
C4 F4C 1.328(6) .
O11A Ag2 2.452(3) 3_757
O11A C11 1.243(5) .
O11B C11 1.234(5) .
C11 C12 1.560(6) .
C12 F12A 1.350(5) .
C12 F12B 1.365(6) .
C12 C13 1.525(7) .
C13 F13A 1.361(6) .
C13 F13B 1.346(6) .
C13 C14 1.511(9) .
C14 F14A 1.338(7) .
C14 F14B 1.326(7) .
C14 F14C 1.343(7) .
N1 C102 1.347(5) .
N1 C103 1.358(5) .
C105 H105 0.9500 .
C105 C104 1.345(6) .
C105 C200 1.428(6) 3_657
C102 C101 1.422(6) .
C102 C203 1.430(5) 3_657
C100 H100 0.9500 .
C100 C101 1.360(6) .
C100 C205 1.417(6) 3_657
C104 H104 0.9500 .
C104 C103 1.424(6) .
C103 C202 1.439(5) 3_657
C101 H101 0.9500 .
N2 C203 1.351(5) .
N2 C202 1.346(5) .
C201 H201 0.9500 .
C201 C202 1.419(6) .
C201 C200 1.363(6) .
C203 C102 1.430(5) 3_657
C203 C204 1.423(5) .
C204 H204 0.9500 .
C204 C205 1.358(6) .
C202 C103 1.439(5) 3_657
C200 C105 1.428(6) 3_657
C200 H200 0.9500 .
C205 C100 1.417(6) 3_657
C205 H205 0.9500 .
C56 H56A 0.9800 .
C56 H56B 0.9800 .
C56 H56C 0.9800 .
C56 C55 1.514(8) .
C57 H57A 0.9800 .
C57 H57B 0.9800 .
C57 H57C 0.9800 .
C57 C52 1.492(8) .
C53 H53 0.9500 .
C53 C52 1.383(8) .
C53 C54 1.363(8) .
C50 H50 0.9500 .
C50 C51 1.365(8) .
C50 C55 1.386(7) .
C51 H51 0.9500 .
C51 C52 1.407(7) .
C54 H54 0.9500 .
C54 C55 1.371(7) .
